data_4126052
loop_
_publ_author_name
'Zhang, Shaoguang'
'Appel, Aaron M.'
'Bullock, R. Morris'

_publ_section_title
;
 Reversible Heterolytic Cleavage of the H-H Bond by Molybdenum Complexes:
 Controlling the Dynamics of Exchange Between Proton and Hydride.
;
_journal_issue 21
_journal_name_full 'Journal of the American Chemical Society'
_journal_page_first 7376
_journal_page_last 7387
_journal_paper_doi 10.1021/jacs.7b03053
_journal_volume 139
_journal_year 2017
_chemical_formula_moiety 'C32 H45 Mo N2 O P2, C32 H12 B F24.02'
_chemical_formula_sum 'C64 H57 B F24.03 Mo N2 O P2'
_chemical_formula_weight 1495.44
_chemical_name_systematic
;
 ?
;
_space_group_crystal_system monoclinic
_space_group_IT_number 15
_space_group_name_Hall '-C 2yc'
_space_group_name_H-M_alt 'C 1 2/c 1'
_symmetry_space_group_name_Hall '-C 2yc'
_symmetry_space_group_name_H-M 'C 1 2/c 1'
_atom_sites_solution_hydrogens geom
_audit_creation_date 2014-04-21
_audit_creation_method
;
Olex2 1.2
(compiled 2014.03.20 svn.r2914 for OlexSys, GUI svn.r4816)
;
_cell_angle_alpha 90
_cell_angle_beta 116.837(8)
_cell_angle_gamma 90
_cell_formula_units_Z 8
_cell_length_a 41.684(3)
_cell_length_b 13.0435(10)
_cell_length_c 27.362(3)
_cell_measurement_reflns_used 7750
_cell_measurement_temperature 100
_cell_volume 13275(2)
_computing_data_reduction 'SAINT v8.34A (Bruker, 2013)'
_computing_molecular_graphics 'Olex2 (Dolomanov et al., 2009)'
_computing_publication_material 'Olex2 (Dolomanov et al., 2009)'
_computing_structure_refinement 'ShelXL (Sheldrick, 2008)'
_diffrn_ambient_temperature 100
_diffrn_measured_fraction_theta_full 1.000
_diffrn_measured_fraction_theta_max 0.994
_diffrn_measurement_device_type 'Bruker APEX-II CCD'
_diffrn_measurement_method '\f and \w scans'
_diffrn_radiation_type MoK\a
_diffrn_radiation_wavelength 0.71073
_diffrn_reflns_av_R_equivalents 0.1361
_diffrn_reflns_av_unetI/netI 0.1089
_diffrn_reflns_Laue_measured_fraction_full 1.000
_diffrn_reflns_Laue_measured_fraction_max 0.994
_diffrn_reflns_limit_h_max 54
_diffrn_reflns_limit_h_min -54
_diffrn_reflns_limit_k_max 17
_diffrn_reflns_limit_k_min -17
_diffrn_reflns_limit_l_max 36
_diffrn_reflns_limit_l_min -36
_diffrn_reflns_number 113248
_diffrn_reflns_point_group_measured_fraction_full 1.000
_diffrn_reflns_point_group_measured_fraction_max 0.994
_diffrn_reflns_theta_full 25.242
_diffrn_reflns_theta_max 28.032
_diffrn_reflns_theta_min 1.654
_diffrn_standards_number 0
_exptl_absorpt_coefficient_mu 0.356
_exptl_absorpt_correction_T_max 0.7456
_exptl_absorpt_correction_T_min 0.6362
_exptl_absorpt_correction_type multi-scan
_exptl_absorpt_process_details
;
SADABS-2012/1 (Bruker,2012) was used for absorption correction.
wR2(int) was 0.0742 before and 0.0638 after correction.
The Ratio of minimum to maximum transmission is 0.8533.
The \l/2 correction factor is 0.0015.
;
_exptl_crystal_colour 'clear dark blue'
_exptl_crystal_colour_lustre clear
_exptl_crystal_colour_modifier dark
_exptl_crystal_colour_primary blue
_exptl_crystal_density_diffrn 1.497
_exptl_crystal_description block
_exptl_crystal_F_000 6050
_exptl_crystal_size_max 0.13
_exptl_crystal_size_mid 0.105
_exptl_crystal_size_min 0.078
_refine_diff_density_max 0.835
_refine_diff_density_min -0.845
_refine_diff_density_rms 0.094
_refine_ls_extinction_method none
_refine_ls_goodness_of_fit_ref 1.008
_refine_ls_hydrogen_treatment constr
_refine_ls_matrix_type full
_refine_ls_number_parameters 921
_refine_ls_number_reflns 15978
_refine_ls_number_restraints 0
_refine_ls_restrained_S_all 1.008
_refine_ls_R_factor_all 0.1263
_refine_ls_R_factor_gt 0.0559
_refine_ls_shift/su_max 0.005
_refine_ls_shift/su_mean 0.000
_refine_ls_structure_factor_coef Fsqd
_refine_ls_weighting_details
;
 w=1/[\s^2^(Fo^2^)+(0.0527P)^2^+10.3852P]
 where P=(Fo^2^+2Fc^2^)/3
;
_refine_ls_weighting_scheme calc
_refine_ls_wR_factor_gt 0.1087
_refine_ls_wR_factor_ref 0.1321
_reflns_Friedel_coverage 0.000
_reflns_number_gt 9196
_reflns_number_total 15978
_reflns_threshold_expression 'I > 2\s(I)'
_cod_data_source_file ja7b03053_si_002.cif
_cod_data_source_block tBuBnMo+
_cod_depositor_comments 'Adding full bibliography for 4126047--4126059.cif.'
_cod_original_cell_volume 13274(2)
_cod_database_code 4126052
_shelxl_version_number 2013-2
_shelx_space_group_comment
;
The symmetry employed for this shelxl refinement is uniquely defined
by the following loop, which should always be used as a source of
symmetry information in preference to the above space-group names.
They are only intended as comments.
;
_shelx_estimated_absorpt_t_max 0.973
_shelx_estimated_absorpt_t_min 0.955
_olex2_refinement_description
;
1. Fixed Uiso
 At 1.2 times of:
  All C(H) groups, All C(H,H) groups
 At 1.5 times of:
  All C(H,H,H) groups
2. Others
 Sof(F4A)=Sof(F6A)=Sof(F5A)=1-FVAR(1)
 Sof(F6)=Sof(F5)=Sof(F4)=FVAR(1)
 Sof(F3)=Sof(F1)=Sof(F2)=FVAR(2)
 Fixed Sof: F7(0.33333) F8(0.33333) F9(0.33333)
3.a Secondary CH2 refined with riding coordinates:
 C2(H2A,H2B), C1(H1A,H1B), C4(H4A,H4B), C13(H13A,H13B), C3(H3A,H3B), C20(H20A,
 H20B)
3.b Aromatic/amide H refined with riding coordinates:
 C15(H15), C16(H16), C17(H17), C18(H18), C19(H19), C22(H22), C23(H23),
 C24(H24), C25(H25), C26(H26), C27(H27), C28(H28), C29(H29), C30(H30), C31(H31),
  C36(H36), C34(H34), C42(H42), C38(H38), C53(H53), C51(H51), C49(H49),
 C61(H61), C59(H59), C57(H57), C46(H46), C44(H44)
3.c Idealised Me refined as rotating group:
 C6(H6A,H6B,H6C), C10(H10A,H10B,H10C), C8(H8A,H8B,H8C), C7(H7A,H7B,H7C),
 C11(H11A,H11B,H11C), C12(H12A,H12B,H12C)
;
_olex2_computing_structure_refinement_long 'ShelXL (Sheldrick, 2008)'

loop_
_space_group_symop_operation_xyz
'x, y, z'
'-x, y, -z+1/2'
'x+1/2, y+1/2, z'
'-x+1/2, y+1/2, -z+1/2'
'-x, -y, -z'
'x, -y, z-1/2'
'-x+1/2, -y+1/2, -z'
'x+1/2, -y+1/2, z-1/2'

loop_
_atom_site_label
_atom_site_type_symbol
_atom_site_fract_x
_atom_site_fract_y
_atom_site_fract_z
_atom_site_U_iso_or_equiv
_atom_site_adp_type
_atom_site_occupancy
_atom_site_site_symmetry_order
_atom_site_calc_flag
_atom_site_refinement_flags_posn
_atom_site_refinement_flags_occupancy
_atom_site_disorder_assembly
_atom_site_disorder_group
Mo1 Mo 0.81433(2) 0.64015(2) 0.37629(2) 0.01845(9) Uani 1 1 d . . . .
P1 P 0.86886(3) 0.68010(7) 0.45656(4) 0.0186(2) Uani 1 1 d . . . .
P2 P 0.85065(2) 0.53514(7) 0.34826(4) 0.0175(2) Uani 1 1 d . . . .
C6 C 0.84206(12) 0.7835(3) 0.51712(17) 0.0349(10) Uani 1 1 d . . . .
H6A H 0.8232 0.8124 0.4833 0.052 Uiso 1 1 calc GR . . .
H6B H 0.8459 0.8285 0.5480 0.052 Uiso 1 1 calc GR . . .
H6C H 0.8347 0.7154 0.5234 0.052 Uiso 1 1 calc GR . . .
C10 C 0.79954(10) 0.4369(3) 0.25709(16) 0.0338(10) Uani 1 1 d . . . .
H10A H 0.7936 0.3992 0.2830 0.051 Uiso 1 1 calc GR . . .
H10B H 0.7935 0.3948 0.2244 0.051 Uiso 1 1 calc GR . . .
H10C H 0.7857 0.5008 0.2465 0.051 Uiso 1 1 calc GR . . .
O1 O 0.84651(7) 0.8048(2) 0.32820(11) 0.0318(7) Uani 1 1 d . . . .
F20 F 0.82432(6) 0.0726(2) 0.39492(9) 0.0451(7) Uani 1 1 d . . . .
F11 F 0.95586(7) -0.0031(3) 0.10214(12) 0.0859(12) Uani 1 1 d . . A 1
F10 F 1.00161(7) -0.0818(2) 0.15918(13) 0.0669(9) Uani 1 1 d . . B 1
F12 F 0.99059(11) 0.0647(3) 0.17627(16) 0.0982(14) Uani 1 1 d . . C 1
F15 F 0.81590(6) 0.42827(17) 0.07511(10) 0.0411(6) Uani 1 1 d . . . .
F13 F 0.78620(5) 0.28921(16) 0.06402(8) 0.0292(5) Uani 1 1 d . . . .
F14 F 0.78979(6) 0.39629(18) 0.12548(9) 0.0373(6) Uani 1 1 d . . . .
F16 F 0.96813(6) 0.30456(17) 0.25903(10) 0.0426(6) Uani 1 1 d . . . .
F17 F 0.93932(6) 0.43694(16) 0.26370(9) 0.0336(6) Uani 1 1 d . . . .
F18 F 0.94672(7) 0.4117(2) 0.19226(10) 0.0486(7) Uani 1 1 d . . . .
F3 F 0.74589(10) -0.2918(3) 0.12707(12) 0.0838(14) Uani 0.982(5) 1 d . P D 1
F1 F 0.78767(7) -0.2806(2) 0.20825(12) 0.0620(11) Uani 0.982(5) 1 d . P D 1
F2 F 0.74599(8) -0.1753(2) 0.17918(12) 0.0553(9) Uani 0.982(5) 1 d . P D 1
F6 F 0.8067(5) -0.0176(12) 0.0010(8) 0.049(4) Uani 0.56(4) 1 d . P E 1
F5 F 0.7522(4) -0.014(2) -0.0087(5) 0.075(7) Uani 0.56(4) 1 d . P E 1
F4 F 0.7777(7) -0.1544(9) -0.0133(4) 0.061(5) Uani 0.56(4) 1 d . P E 1
F22 F 0.95562(7) -0.1111(2) 0.42317(11) 0.0549(8) Uani 1 1 d . . . .
F23 F 0.95095(6) 0.0199(2) 0.46733(9) 0.0575(8) Uani 1 1 d . . . .
F24 F 0.97638(6) 0.03381(18) 0.41559(9) 0.0347(6) Uani 1 1 d . . . .
F19 F 0.79138(7) 0.0204(2) 0.31457(11) 0.0591(8) Uani 1 1 d . . . .
F21 F 0.80705(8) 0.1759(2) 0.32760(13) 0.0671(9) Uani 1 1 d . . . .
N1 N 0.91789(7) 0.5908(2) 0.42778(12) 0.0206(7) Uani 1 1 d . . . .
C5 C 0.87689(11) 0.7746(3) 0.51184(15) 0.0256(9) Uani 1 1 d . . . .
C8 C 0.88533(12) 0.8779(3) 0.49423(17) 0.0346(10) Uani 1 1 d . . . .
H8A H 0.8875 0.9303 0.5212 0.052 Uiso 1 1 calc GR . . .
H8B H 0.8659 0.8967 0.4584 0.052 Uiso 1 1 calc GR . . .
H8C H 0.9080 0.8731 0.4918 0.052 Uiso 1 1 calc GR . . .
C7 C 0.90766(11) 0.7419(3) 0.56640(15) 0.0348(10) Uani 1 1 d . . . .
H7A H 0.9302 0.7411 0.5633 0.052 Uiso 1 1 calc GR . . .
H7B H 0.9028 0.6732 0.5759 0.052 Uiso 1 1 calc GR . . .
H7C H 0.9098 0.7905 0.5950 0.052 Uiso 1 1 calc GR . . .
C2 C 0.86905(9) 0.5509(3) 0.48329(14) 0.0200(8) Uani 1 1 d . . . .
H2A H 0.8927 0.5174 0.4955 0.024 Uiso 1 1 calc R . . .
H2B H 0.8628 0.5526 0.5142 0.024 Uiso 1 1 calc R . . .
N2 N 0.84054(8) 0.4975(2) 0.43444(11) 0.0194(7) Uani 1 1 d . . . .
C1 C 0.85511(9) 0.4410(3) 0.40047(14) 0.0202(8) Uani 1 1 d . . . .
H1A H 0.8408 0.3787 0.3837 0.024 Uiso 1 1 calc R . . .
H1B H 0.8806 0.4214 0.4229 0.024 Uiso 1 1 calc R . . .
C4 C 0.89681(9) 0.5796(3) 0.36844(13) 0.0190(8) Uani 1 1 d . . . .
H4A H 0.9090 0.5302 0.3550 0.023 Uiso 1 1 calc R . . .
H4B H 0.8959 0.6465 0.3507 0.023 Uiso 1 1 calc R . . .
C13 C 0.95673(9) 0.5825(3) 0.44396(16) 0.0272(9) Uani 1 1 d . . . .
H13A H 0.9705 0.5955 0.4838 0.033 Uiso 1 1 calc R . . .
H13B H 0.9635 0.6356 0.4245 0.033 Uiso 1 1 calc R . . .
C14 C 0.96662(10) 0.4787(3) 0.43107(15) 0.0272(9) Uani 1 1 d . . . .
C15 C 0.95805(10) 0.3908(3) 0.45063(18) 0.0347(10) Uani 1 1 d . . . .
H15 H 0.9452 0.3957 0.4717 0.042 Uiso 1 1 calc R . . .
C16 C 0.96811(12) 0.2943(3) 0.4398(2) 0.0460(13) Uani 1 1 d . . . .
H16 H 0.9620 0.2339 0.4531 0.055 Uiso 1 1 calc R . . .
C17 C 0.98714(13) 0.2882(4) 0.4095(2) 0.0509(14) Uani 1 1 d . . . .
H17 H 0.9941 0.2229 0.4022 0.061 Uiso 1 1 calc R . . .
C18 C 0.99598(12) 0.3741(4) 0.38992(18) 0.0466(13) Uani 1 1 d . . . .
H18 H 1.0091 0.3688 0.3692 0.056 Uiso 1 1 calc R . . .
C19 C 0.98563(11) 0.4698(4) 0.40055(16) 0.0373(11) Uani 1 1 d . . . .
H19 H 0.9916 0.5298 0.3868 0.045 Uiso 1 1 calc R . . .
C3 C 0.91088(9) 0.6864(3) 0.44970(14) 0.0215(8) Uani 1 1 d . . . .
H3A H 0.9093 0.7438 0.4251 0.026 Uiso 1 1 calc R . . .
H3B H 0.9312 0.7004 0.4860 0.026 Uiso 1 1 calc R . . .
C9 C 0.83971(10) 0.4618(3) 0.28418(14) 0.0219(8) Uani 1 1 d . . . .
C11 C 0.84825(10) 0.5313(3) 0.24648(15) 0.0288(9) Uani 1 1 d . . . .
H11A H 0.8744 0.5360 0.2603 0.043 Uiso 1 1 calc GR . . .
H11B H 0.8384 0.5999 0.2457 0.043 Uiso 1 1 calc GR . . .
H11C H 0.8374 0.5026 0.2094 0.043 Uiso 1 1 calc GR . . .
C12 C 0.86204(11) 0.3627(3) 0.29634(16) 0.0304(9) Uani 1 1 d . . . .
H12A H 0.8575 0.3291 0.2618 0.046 Uiso 1 1 calc GR . . .
H12B H 0.8552 0.3165 0.3183 0.046 Uiso 1 1 calc GR . . .
H12C H 0.8877 0.3794 0.3167 0.046 Uiso 1 1 calc GR . . .
C20 C 0.81833(10) 0.4289(3) 0.45085(15) 0.0232(8) Uani 1 1 d . . . .
H20A H 0.8003 0.3938 0.4177 0.028 Uiso 1 1 calc R . . .
H20B H 0.8051 0.4717 0.4656 0.028 Uiso 1 1 calc R . . .
C21 C 0.83953(10) 0.3486(3) 0.49316(15) 0.0236(8) Uani 1 1 d . . . .
C22 C 0.84122(13) 0.3536(3) 0.54450(17) 0.0435(12) Uani 1 1 d . . . .
H22 H 0.8298 0.4089 0.5531 0.052 Uiso 1 1 calc R . . .
C23 C 0.85914(14) 0.2799(4) 0.58383(18) 0.0508(13) Uani 1 1 d . . . .
H23 H 0.8597 0.2847 0.6188 0.061 Uiso 1 1 calc R . . .
C24 C 0.87607(12) 0.2000(3) 0.57259(18) 0.0408(11) Uani 1 1 d . . . .
H24 H 0.8885 0.1495 0.5996 0.049 Uiso 1 1 calc R . . .
C25 C 0.87481(14) 0.1943(4) 0.5221(2) 0.0504(13) Uani 1 1 d . . . .
H25 H 0.8871 0.1405 0.5142 0.061 Uiso 1 1 calc R . . .
C26 C 0.85578(13) 0.2661(3) 0.48204(18) 0.0434(12) Uani 1 1 d . . . .
H26 H 0.8539 0.2583 0.4463 0.052 Uiso 1 1 calc R . . .
C27 C 0.75374(10) 0.5993(4) 0.31774(17) 0.0343(10) Uani 1 1 d . . . .
H27 H 0.7472 0.5461 0.2913 0.041 Uiso 1 1 calc R . . .
C28 C 0.75751(10) 0.5900(3) 0.37075(16) 0.0287(9) Uani 1 1 d . . . .
H28 H 0.7536 0.5291 0.3863 0.034 Uiso 1 1 calc R . . .
C29 C 0.76801(10) 0.6849(3) 0.39749(17) 0.0336(10) Uani 1 1 d . . . .
H29 H 0.7729 0.6989 0.4343 0.040 Uiso 1 1 calc R . . .
C30 C 0.76993(11) 0.7552(3) 0.36018(19) 0.0362(11) Uani 1 1 d . . . .
H30 H 0.7759 0.8258 0.3667 0.043 Uiso 1 1 calc R . . .
C31 C 0.76118(10) 0.7007(4) 0.31043(17) 0.0386(12) Uani 1 1 d . . . .
H31 H 0.7606 0.7288 0.2780 0.046 Uiso 1 1 calc R . . .
C32 C 0.83426(10) 0.7435(3) 0.34643(15) 0.0245(9) Uani 1 1 d . . . .
C36 C 0.95775(10) -0.1653(3) 0.19820(15) 0.0251(9) Uani 1 1 d . . . .
H36 H 0.9751 -0.2082 0.1950 0.030 Uiso 1 1 calc R . . .
C35 C 0.93627(10) -0.2013(3) 0.22127(15) 0.0249(9) Uani 1 1 d . . . .
C34 C 0.91078(9) -0.1399(3) 0.22549(14) 0.0207(8) Uani 1 1 d . . . .
H34 H 0.8966 -0.1674 0.2416 0.025 Uiso 1 1 calc R . . .
C33 C 0.90494(9) -0.0378(3) 0.20681(13) 0.0179(8) Uani 1 1 d . . . .
C41 C 0.87702(9) 0.0268(2) 0.27300(14) 0.0166(7) Uani 1 1 d . . . .
C42 C 0.84834(9) 0.0534(3) 0.28345(14) 0.0177(8) Uani 1 1 d . . . .
H42 H 0.8258 0.0690 0.2534 0.021 Uiso 1 1 calc R . . .
C43 C 0.85150(9) 0.0578(3) 0.33609(14) 0.0200(8) Uani 1 1 d . . . .
C48 C 0.81916(10) 0.0817(3) 0.34391(15) 0.0284(9) Uani 1 1 d . . . .
C39 C 0.97475(11) -0.0232(3) 0.15402(18) 0.0332(10) Uani 1 1 d . . . .
C37 C 0.95290(9) -0.0650(3) 0.18007(14) 0.0221(8) Uani 1 1 d . . . .
C38 C 0.92700(9) -0.0030(3) 0.18401(14) 0.0180(8) Uani 1 1 d . . . .
H38 H 0.9242 0.0654 0.1708 0.022 Uiso 1 1 calc R . . .
C40 C 0.94042(12) -0.3099(3) 0.2410(2) 0.0361(11) Uani 1 1 d . . . .
C64 C 0.87174(9) 0.1471(3) 0.19331(13) 0.0165(7) Uani 1 1 d . . . .
C53 C 0.84119(9) 0.1997(3) 0.15664(13) 0.0178(8) Uani 1 1 d . . . .
H53 H 0.8188 0.1646 0.1406 0.021 Uiso 1 1 calc R . . .
C52 C 0.84235(10) 0.3011(3) 0.14281(14) 0.0194(8) Uani 1 1 d . . . .
C54 C 0.80886(10) 0.3534(3) 0.10252(15) 0.0257(8) Uani 1 1 d . . . .
C51 C 0.87440(10) 0.3553(3) 0.16592(14) 0.0214(8) Uani 1 1 d . . . .
H51 H 0.8754 0.4245 0.1559 0.026 Uiso 1 1 calc R . . .
C50 C 0.90500(10) 0.3057(3) 0.20417(14) 0.0204(8) Uani 1 1 d . . . .
C49 C 0.90350(9) 0.2048(3) 0.21726(14) 0.0189(8) Uani 1 1 d . . . .
H49 H 0.9248 0.1728 0.2436 0.023 Uiso 1 1 calc R . . .
C55 C 0.93964(10) 0.3642(3) 0.22957(16) 0.0272(9) Uani 1 1 d . . . .
C56 C 0.83597(9) -0.0348(3) 0.16720(14) 0.0160(7) Uani 1 1 d . . . .
C61 C 0.82400(9) -0.0246(3) 0.11061(14) 0.0186(8) Uani 1 1 d . . . .
H61 H 0.8363 0.0215 0.0981 0.022 Uiso 1 1 calc R . . .
C60 C 0.79500(9) -0.0787(3) 0.07210(14) 0.0194(8) Uani 1 1 d . . . .
C59 C 0.77672(9) -0.1478(3) 0.08896(14) 0.0206(8) Uani 1 1 d . . . .
H59 H 0.7569 -0.1857 0.0630 0.025 Uiso 1 1 calc R . . .
C58 C 0.78806(9) -0.1600(3) 0.14442(14) 0.0188(8) Uani 1 1 d . . . .
C62 C 0.76758(11) -0.2304(3) 0.16358(16) 0.0286(9) Uani 1 1 d . . . .
C57 C 0.81685(9) -0.1049(3) 0.18249(14) 0.0184(8) Uani 1 1 d . . . .
H57 H 0.8238 -0.1151 0.2203 0.022 Uiso 1 1 calc R . . .
C63 C 0.78197(12) -0.0605(3) 0.01230(16) 0.0326(10) Uani 1 1 d . . . .
C46 C 0.90953(9) 0.0077(3) 0.31859(14) 0.0201(8) Uani 1 1 d . . . .
H46 H 0.9298 -0.0106 0.3134 0.024 Uiso 1 1 calc R . . .
C45 C 0.91334(9) 0.0146(3) 0.37197(14) 0.0207(8) Uani 1 1 d . . . .
C47 C 0.94874(10) -0.0100(3) 0.41906(15) 0.0298(10) Uani 1 1 d . . . .
C44 C 0.88426(9) 0.0383(3) 0.38094(14) 0.0210(8) Uani 1 1 d . . . .
H44 H 0.8866 0.0413 0.4171 0.025 Uiso 1 1 calc R . . .
B1 B 0.87230(11) 0.0258(3) 0.21011(16) 0.0172(9) Uani 1 1 d . . . .
F7A F 0.9103(2) -0.3672(6) 0.2097(3) 0.067(3) Uani 0.675(11) 1 d . . F 2
F7 F 0.9132(3) -0.3474(9) 0.2382(6) 0.040(4) Uani 0.3333 1 d . P F 1
F8 F 0.9515(4) -0.3674(10) 0.2088(6) 0.062(4) Uani 0.3333 1 d . P F 1
F8A F 0.96756(16) -0.3593(5) 0.2445(4) 0.087(4) Uani 0.728(12) 1 d . . F 2
F9A F 0.9406(3) -0.3194(4) 0.2908(3) 0.096(4) Uani 0.672(13) 1 d . . F 2
F9 F 0.9665(3) -0.3163(7) 0.2903(4) 0.043(2) Uani 0.3333 1 d . P F 1
F4A F 0.7566(7) -0.1206(17) -0.0212(4) 0.058(6) Uani 0.44(4) 1 d . P E 2
F6A F 0.8061(5) -0.046(3) -0.0035(10) 0.060(6) Uani 0.44(4) 1 d . P E 2
F5A F 0.7653(6) 0.0386(12) -0.0027(4) 0.053(4) Uani 0.44(4) 1 d . P E 2

loop_
_atom_site_aniso_label
_atom_site_aniso_U_11
_atom_site_aniso_U_22
_atom_site_aniso_U_33
_atom_site_aniso_U_23
_atom_site_aniso_U_13
_atom_site_aniso_U_12
Mo1 0.01981(16) 0.01879(16) 0.01758(16) 0.00333(14) 0.00918(12) 0.00329(14)
P1 0.0240(5) 0.0157(5) 0.0162(5) 0.0007(4) 0.0092(4) 0.0007(4)
P2 0.0171(5) 0.0172(5) 0.0179(5) -0.0006(4) 0.0076(4) 0.0000(4)
C6 0.050(3) 0.034(2) 0.029(2) -0.0045(18) 0.026(2) 0.005(2)
C10 0.031(2) 0.044(3) 0.027(2) -0.0152(19) 0.0138(18) -0.017(2)
O1 0.0399(17) 0.0251(16) 0.0341(17) 0.0071(13) 0.0201(14) -0.0012(13)
F20 0.0387(14) 0.081(2) 0.0253(13) 0.0029(12) 0.0229(11) 0.0105(14)
F11 0.0441(17) 0.173(4) 0.0508(19) 0.060(2) 0.0309(15) 0.022(2)
F10 0.0557(18) 0.079(2) 0.097(2) 0.0449(18) 0.0625(18) 0.0349(16)
F12 0.139(3) 0.072(2) 0.157(4) -0.043(2) 0.131(3) -0.059(2)
F15 0.0368(14) 0.0330(14) 0.0508(16) 0.0249(12) 0.0174(12) 0.0052(11)
F13 0.0269(12) 0.0297(13) 0.0258(12) 0.0049(10) 0.0073(10) 0.0030(10)
F14 0.0331(13) 0.0438(15) 0.0351(14) -0.0015(11) 0.0154(11) 0.0162(11)
F16 0.0217(12) 0.0276(14) 0.0686(18) -0.0060(12) 0.0119(12) -0.0019(10)
F17 0.0337(13) 0.0209(12) 0.0374(14) -0.0111(10) 0.0083(11) -0.0060(10)
F18 0.0512(16) 0.0564(17) 0.0462(16) -0.0088(13) 0.0291(13) -0.0294(14)
F3 0.128(3) 0.094(3) 0.056(2) -0.0440(18) 0.064(2) -0.094(2)
F1 0.0370(16) 0.067(2) 0.076(2) 0.0503(17) 0.0195(15) -0.0012(14)
F2 0.064(2) 0.0423(17) 0.090(2) 0.0110(15) 0.0622(18) 0.0034(14)
F6 0.075(7) 0.049(5) 0.023(4) -0.005(3) 0.023(4) -0.038(5)
F5 0.041(5) 0.148(19) 0.032(4) 0.051(7) 0.013(4) 0.038(8)
F4 0.111(12) 0.047(5) 0.026(4) -0.019(3) 0.032(5) -0.034(6)
F22 0.0378(15) 0.0369(16) 0.0603(18) 0.0223(13) -0.0041(13) 0.0034(12)
F23 0.0330(15) 0.119(3) 0.0169(13) 0.0024(14) 0.0080(11) 0.0083(15)
F24 0.0204(12) 0.0496(16) 0.0299(13) 0.0012(11) 0.0075(10) -0.0043(11)
F19 0.0292(14) 0.105(2) 0.0509(17) -0.0279(16) 0.0252(13) -0.0164(15)
F21 0.079(2) 0.0587(19) 0.101(2) 0.0428(17) 0.074(2) 0.0479(17)
N1 0.0160(15) 0.0216(17) 0.0207(16) -0.0023(13) 0.0052(13) 0.0011(13)
C5 0.039(2) 0.018(2) 0.022(2) -0.0035(15) 0.0153(18) -0.0020(17)
C8 0.055(3) 0.019(2) 0.033(2) -0.0058(17) 0.022(2) -0.0049(19)
C7 0.048(3) 0.034(2) 0.015(2) -0.0032(17) 0.0085(19) 0.001(2)
C2 0.0244(19) 0.020(2) 0.0154(18) 0.0014(14) 0.0086(15) 0.0002(15)
N2 0.0206(16) 0.0169(16) 0.0203(16) 0.0033(12) 0.0088(13) -0.0025(12)
C1 0.0202(19) 0.0193(19) 0.022(2) -0.0045(15) 0.0108(16) -0.0004(15)
C4 0.0191(18) 0.019(2) 0.0185(19) -0.0011(15) 0.0086(15) -0.0013(15)
C13 0.0175(19) 0.029(2) 0.027(2) 0.0001(17) 0.0030(16) -0.0006(16)
C14 0.017(2) 0.028(2) 0.027(2) -0.0052(17) 0.0013(16) 0.0022(17)
C15 0.017(2) 0.032(2) 0.046(3) -0.003(2) 0.0054(19) 0.0004(17)
C16 0.033(3) 0.027(3) 0.061(3) -0.006(2) 0.006(2) -0.001(2)
C17 0.041(3) 0.040(3) 0.049(3) -0.019(2) 0.000(2) 0.008(2)
C18 0.040(3) 0.057(3) 0.035(3) -0.007(2) 0.010(2) 0.017(2)
C19 0.029(2) 0.047(3) 0.028(2) 0.001(2) 0.0067(19) 0.014(2)
C3 0.024(2) 0.021(2) 0.0167(19) -0.0016(15) 0.0065(16) -0.0014(16)
C9 0.023(2) 0.025(2) 0.020(2) -0.0049(15) 0.0118(16) -0.0031(16)
C11 0.029(2) 0.035(2) 0.023(2) -0.0014(17) 0.0128(17) 0.0006(18)
C12 0.045(2) 0.023(2) 0.030(2) -0.0067(18) 0.0233(19) -0.0007(19)
C20 0.026(2) 0.023(2) 0.022(2) 0.0042(16) 0.0122(16) -0.0006(16)
C21 0.028(2) 0.021(2) 0.023(2) 0.0038(16) 0.0122(16) -0.0007(17)
C22 0.078(3) 0.031(2) 0.032(2) 0.007(2) 0.035(2) 0.014(2)
C23 0.085(4) 0.038(3) 0.028(3) 0.009(2) 0.024(3) 0.010(3)
C24 0.043(3) 0.034(3) 0.037(3) 0.015(2) 0.010(2) 0.002(2)
C25 0.075(4) 0.034(3) 0.059(3) 0.020(2) 0.045(3) 0.025(3)
C26 0.077(4) 0.029(3) 0.036(3) 0.007(2) 0.036(3) 0.008(2)
C27 0.018(2) 0.049(3) 0.033(2) -0.005(2) 0.0095(18) 0.0017(19)
C28 0.019(2) 0.031(2) 0.035(2) 0.0103(19) 0.0109(18) 0.0023(17)
C29 0.028(2) 0.046(3) 0.031(2) -0.002(2) 0.0158(19) 0.004(2)
C30 0.028(2) 0.025(2) 0.057(3) 0.010(2) 0.020(2) 0.0101(18)
C31 0.017(2) 0.066(3) 0.033(3) 0.028(2) 0.0111(18) 0.017(2)
C32 0.024(2) 0.027(2) 0.018(2) -0.0022(16) 0.0054(16) 0.0114(17)
C36 0.023(2) 0.023(2) 0.030(2) -0.0035(16) 0.0122(17) 0.0034(16)
C35 0.022(2) 0.017(2) 0.034(2) 0.0021(16) 0.0113(17) 0.0014(16)
C34 0.0182(18) 0.0219(19) 0.0228(19) -0.0005(16) 0.0098(15) 0.0011(16)
C33 0.0186(18) 0.0191(19) 0.0140(18) -0.0033(14) 0.0057(15) 0.0006(15)
C41 0.0184(18) 0.0120(17) 0.0193(19) 0.0001(14) 0.0085(15) -0.0020(14)
C42 0.0187(18) 0.0169(19) 0.0151(18) 0.0005(14) 0.0053(15) 0.0002(14)
C43 0.0227(19) 0.020(2) 0.0193(19) 0.0002(15) 0.0111(16) 0.0000(15)
C48 0.029(2) 0.044(3) 0.017(2) 0.0030(18) 0.0138(17) 0.0094(19)
C39 0.030(2) 0.036(3) 0.042(3) 0.010(2) 0.023(2) 0.009(2)
C37 0.0200(19) 0.026(2) 0.022(2) -0.0010(16) 0.0113(16) -0.0009(16)
C38 0.0204(19) 0.0131(18) 0.0190(19) 0.0007(14) 0.0074(15) -0.0010(14)
C40 0.034(3) 0.024(2) 0.053(3) 0.006(2) 0.023(2) 0.006(2)
C64 0.0211(18) 0.0183(18) 0.0158(17) -0.0026(15) 0.0135(14) -0.0011(15)
C53 0.0189(18) 0.021(2) 0.0158(18) -0.0016(14) 0.0096(15) -0.0026(15)
C52 0.026(2) 0.0189(19) 0.0191(19) -0.0007(15) 0.0154(16) -0.0005(16)
C54 0.031(2) 0.023(2) 0.026(2) 0.0048(17) 0.0155(17) 0.0006(18)
C51 0.031(2) 0.0158(18) 0.024(2) -0.0023(16) 0.0181(16) -0.0032(17)
C50 0.024(2) 0.018(2) 0.022(2) -0.0080(15) 0.0129(16) -0.0032(16)
C49 0.0175(18) 0.020(2) 0.0195(19) -0.0036(15) 0.0086(15) -0.0006(15)
C55 0.028(2) 0.023(2) 0.032(2) -0.0046(18) 0.0159(18) -0.0057(18)
C56 0.0187(18) 0.0148(18) 0.0172(18) -0.0001(14) 0.0103(15) 0.0029(14)
C61 0.0229(19) 0.0151(18) 0.022(2) -0.0018(15) 0.0137(16) -0.0020(15)
C60 0.026(2) 0.019(2) 0.0148(18) -0.0024(14) 0.0107(15) -0.0008(16)
C59 0.0188(18) 0.0191(19) 0.024(2) -0.0060(16) 0.0096(15) -0.0022(16)
C58 0.0217(19) 0.014(2) 0.024(2) -0.0010(14) 0.0130(16) 0.0008(14)
C62 0.029(2) 0.026(2) 0.034(2) 0.0009(18) 0.0165(19) -0.0059(18)
C57 0.0207(19) 0.0149(18) 0.0190(19) 0.0000(14) 0.0085(15) 0.0022(14)
C63 0.039(3) 0.035(3) 0.021(2) -0.0084(18) 0.011(2) -0.015(2)
C46 0.0187(19) 0.025(2) 0.020(2) 0.0013(15) 0.0114(15) -0.0005(15)
C45 0.0194(19) 0.021(2) 0.019(2) 0.0032(15) 0.0071(15) -0.0007(15)
C47 0.027(2) 0.044(3) 0.018(2) 0.0036(18) 0.0100(17) 0.0011(19)
C44 0.024(2) 0.023(2) 0.0163(19) 0.0021(15) 0.0100(16) -0.0021(16)
B1 0.020(2) 0.017(2) 0.016(2) 0.0015(16) 0.0091(17) -0.0011(17)
F7A 0.056(3) 0.032(4) 0.080(6) 0.012(3) 0.003(4) -0.013(3)
F7 0.024(6) 0.015(5) 0.090(12) 0.012(6) 0.033(8) -0.002(4)
F8 0.078(10) 0.028(5) 0.104(10) 0.016(7) 0.062(8) 0.023(7)
F8A 0.055(4) 0.039(3) 0.192(11) 0.053(6) 0.078(5) 0.029(3)
F9A 0.200(10) 0.043(3) 0.083(6) 0.039(3) 0.097(7) 0.044(5)
F9 0.048(6) 0.031(5) 0.054(6) 0.028(4) 0.025(5) 0.015(4)
F4A 0.086(13) 0.059(9) 0.018(4) -0.018(4) 0.013(5) -0.046(9)
F6A 0.033(7) 0.125(18) 0.024(7) 0.019(10) 0.017(5) 0.006(8)
F5A 0.065(9) 0.047(7) 0.035(4) 0.012(4) 0.013(4) 0.019(5)

loop_
_atom_type_symbol
_atom_type_description
_atom_type_scat_dispersion_real
_atom_type_scat_dispersion_imag
_atom_type_scat_source
C C 0.0033 0.0016 'International Tables Vol C Tables 4.2.6.8 and 6.1.1.4'
H H 0.0000 0.0000 'International Tables Vol C Tables 4.2.6.8 and 6.1.1.4'
B B 0.0013 0.0007 'International Tables Vol C Tables 4.2.6.8 and 6.1.1.4'
F F 0.0171 0.0103 'International Tables Vol C Tables 4.2.6.8 and 6.1.1.4'
Mo Mo -1.6832 0.6857 'International Tables Vol C Tables 4.2.6.8 and 6.1.1.4'
N N 0.0061 0.0033 'International Tables Vol C Tables 4.2.6.8 and 6.1.1.4'
O O 0.0106 0.0060 'International Tables Vol C Tables 4.2.6.8 and 6.1.1.4'
P P 0.1023 0.0942 'International Tables Vol C Tables 4.2.6.8 and 6.1.1.4'

loop_
_geom_angle_atom_site_label_1
_geom_angle_atom_site_label_2
_geom_angle_atom_site_label_3
_geom_angle
P1 Mo1 P2 86.74(3)
N2 Mo1 P1 66.22(7)
N2 Mo1 P2 66.55(7)
N2 Mo1 C28 88.33(12)
C27 Mo1 P1 162.05(11)
C27 Mo1 P2 106.81(11)
C27 Mo1 N2 107.83(13)
C27 Mo1 C28 34.03(13)
C28 Mo1 P1 128.20(10)
C28 Mo1 P2 124.75(10)
C29 Mo1 P1 105.50(11)
C29 Mo1 P2 158.92(11)
C29 Mo1 N2 102.25(13)
C29 Mo1 C27 58.12(14)
C29 Mo1 C28 34.53(14)
C30 Mo1 P1 112.80(12)
C30 Mo1 P2 152.88(12)
C30 Mo1 N2 137.62(13)
C30 Mo1 C27 59.18(15)
C30 Mo1 C28 58.06(14)
C30 Mo1 C29 35.49(14)
C30 Mo1 C31 36.68(16)
C31 Mo1 P1 146.22(13)
C31 Mo1 P2 118.20(12)
C31 Mo1 N2 142.49(14)
C31 Mo1 C27 34.91(15)
C31 Mo1 C28 57.54(14)
C31 Mo1 C29 59.30(15)
C32 Mo1 P1 80.01(11)
C32 Mo1 P2 79.13(11)
C32 Mo1 N2 132.14(12)
C32 Mo1 C27 113.56(15)
C32 Mo1 C28 139.47(14)
C32 Mo1 C29 119.38(15)
C32 Mo1 C30 85.75(15)
C32 Mo1 C31 82.79(15)
C5 P1 Mo1 129.53(13)
C2 P1 Mo1 89.84(11)
C2 P1 C5 108.52(17)
C2 P1 C3 104.35(17)
C3 P1 Mo1 117.84(12)
C3 P1 C5 102.86(17)
C1 P2 Mo1 89.42(11)
C1 P2 C4 104.70(16)
C1 P2 C9 106.61(16)
C4 P2 Mo1 116.58(12)
C4 P2 C9 102.87(16)
C9 P2 Mo1 131.99(12)
H6A C6 H6B 109.5
H6A C6 H6C 109.5
H6B C6 H6C 109.5
C5 C6 H6A 109.5
C5 C6 H6B 109.5
C5 C6 H6C 109.5
H10A C10 H10B 109.5
H10A C10 H10C 109.5
H10B C10 H10C 109.5
C9 C10 H10A 109.5
C9 C10 H10B 109.5
C9 C10 H10C 109.5
C4 N1 C13 110.7(3)
C4 N1 C3 114.0(3)
C3 N1 C13 109.5(3)
C6 C5 P1 107.3(3)
C8 C5 P1 108.1(3)
C8 C5 C6 109.1(3)
C8 C5 C7 110.1(3)
C7 C5 P1 111.9(3)
C7 C5 C6 110.1(3)
C5 C8 H8A 109.5
C5 C8 H8B 109.5
C5 C8 H8C 109.5
H8A C8 H8B 109.5
H8A C8 H8C 109.5
H8B C8 H8C 109.5
C5 C7 H7A 109.5
C5 C7 H7B 109.5
C5 C7 H7C 109.5
H7A C7 H7B 109.5
H7A C7 H7C 109.5
H7B C7 H7C 109.5
P1 C2 H2A 111.3
P1 C2 H2B 111.3
H2A C2 H2B 109.2
N2 C2 P1 102.2(2)
N2 C2 H2A 111.3
N2 C2 H2B 111.3
C2 N2 Mo1 99.99(19)
C2 N2 C1 113.4(3)
C1 N2 Mo1 99.28(19)
C20 N2 Mo1 120.8(2)
C20 N2 C2 111.1(3)
C20 N2 C1 111.6(3)
P2 C1 H1A 111.2
P2 C1 H1B 111.2
N2 C1 P2 103.1(2)
N2 C1 H1A 111.2
N2 C1 H1B 111.2
H1A C1 H1B 109.1
P2 C4 H4A 109.0
P2 C4 H4B 109.0
N1 C4 P2 112.8(2)
N1 C4 H4A 109.0
N1 C4 H4B 109.0
H4A C4 H4B 107.8
N1 C13 H13A 109.2
N1 C13 H13B 109.2
N1 C13 C14 112.1(3)
H13A C13 H13B 107.9
C14 C13 H13A 109.2
C14 C13 H13B 109.2
C15 C14 C13 120.8(4)
C15 C14 C19 118.7(4)
C19 C14 C13 120.5(4)
C14 C15 H15 119.6
C14 C15 C16 120.8(4)
C16 C15 H15 119.6
C15 C16 H16 120.5
C17 C16 C15 119.1(5)
C17 C16 H16 120.5
C16 C17 H17 119.4
C18 C17 C16 121.1(4)
C18 C17 H17 119.4
C17 C18 H18 120.3
C17 C18 C19 119.4(5)
C19 C18 H18 120.3
C14 C19 C18 120.9(4)
C14 C19 H19 119.5
C18 C19 H19 119.5
P1 C3 H3A 109.2
P1 C3 H3B 109.2
N1 C3 P1 112.1(2)
N1 C3 H3A 109.2
N1 C3 H3B 109.2
H3A C3 H3B 107.9
C10 C9 P2 108.3(3)
C10 C9 C11 109.6(3)
C10 C9 C12 110.5(3)
C11 C9 P2 107.3(2)
C11 C9 C12 110.0(3)
C12 C9 P2 111.1(2)
C9 C11 H11A 109.5
C9 C11 H11B 109.5
C9 C11 H11C 109.5
H11A C11 H11B 109.5
H11A C11 H11C 109.5
H11B C11 H11C 109.5
C9 C12 H12A 109.5
C9 C12 H12B 109.5
C9 C12 H12C 109.5
H12A C12 H12B 109.5
H12A C12 H12C 109.5
H12B C12 H12C 109.5
N2 C20 H20A 108.6
N2 C20 H20B 108.6
N2 C20 C21 114.6(3)
H20A C20 H20B 107.6
C21 C20 H20A 108.6
C21 C20 H20B 108.6
C22 C21 C20 119.4(4)
C22 C21 C26 117.4(4)
C26 C21 C20 123.2(3)
C21 C22 H22 119.3
C21 C22 C23 121.4(4)
C23 C22 H22 119.3
C22 C23 H23 119.8
C24 C23 C22 120.4(4)
C24 C23 H23 119.8
C23 C24 H24 120.6
C25 C24 C23 118.9(4)
C25 C24 H24 120.6
C24 C25 H25 119.6
C24 C25 C26 120.8(4)
C26 C25 H25 119.6
C21 C26 C25 121.1(4)
C21 C26 H26 119.5
C25 C26 H26 119.5
Mo1 C27 H27 122.1
C28 C27 Mo1 74.3(2)
C28 C27 H27 126.1
C28 C27 C31 107.8(4)
C31 C27 Mo1 69.1(2)
C31 C27 H27 126.1
Mo1 C28 H28 124.4
C27 C28 Mo1 71.7(2)
C27 C28 H28 125.4
C27 C28 C29 109.1(4)
C29 C28 Mo1 70.1(2)
C29 C28 H28 125.4
Mo1 C29 H29 120.4
C28 C29 Mo1 75.4(2)
C28 C29 H29 126.1
C30 C29 Mo1 69.9(2)
C30 C29 C28 107.7(4)
C30 C29 H29 126.1
Mo1 C30 H30 118.9
C29 C30 Mo1 74.6(2)
C29 C30 H30 126.4
C29 C30 C31 107.1(4)
C31 C30 Mo1 72.0(2)
C31 C30 H30 126.4
Mo1 C31 H31 118.7
C27 C31 Mo1 75.9(2)
C27 C31 C30 108.2(4)
C27 C31 H31 125.9
C30 C31 Mo1 71.3(2)
C30 C31 H31 125.9
O1 C32 Mo1 179.1(3)
C35 C36 H36 121.2
C37 C36 H36 121.2
C37 C36 C35 117.6(3)
C36 C35 C40 119.3(3)
C34 C35 C36 121.5(3)
C34 C35 C40 119.2(4)
C35 C34 H34 118.9
C35 C34 C33 122.2(3)
C33 C34 H34 118.9
C34 C33 B1 118.2(3)
C38 C33 C34 115.4(3)
C38 C33 B1 126.3(3)
C42 C41 B1 120.6(3)
C46 C41 C42 116.1(3)
C46 C41 B1 123.1(3)
C41 C42 H42 118.8
C43 C42 C41 122.4(3)
C43 C42 H42 118.8
C42 C43 C48 119.3(3)
C42 C43 C44 120.4(3)
C44 C43 C48 120.3(3)
F20 C48 F19 105.4(3)
F20 C48 F21 107.2(3)
F20 C48 C43 114.0(3)
F19 C48 C43 112.5(3)
F21 C48 F19 104.9(3)
F21 C48 C43 112.1(3)
F11 C39 F10 107.6(4)
F11 C39 F12 104.9(4)
F11 C39 C37 113.3(3)
F10 C39 F12 103.3(4)
F10 C39 C37 114.3(3)
F12 C39 C37 112.5(4)
C36 C37 C39 119.8(3)
C36 C37 C38 121.0(3)
C38 C37 C39 119.1(3)
C33 C38 H38 118.9
C37 C38 C33 122.3(3)
C37 C38 H38 118.9
F7A C40 C35 111.4(5)
F7 C40 C35 114.1(7)
F7 C40 F8 108.3(9)
F7 C40 F9 111.2(10)
F8 C40 C35 107.5(7)
F8A C40 C35 117.5(5)
F8A C40 F7A 107.6(6)
F8A C40 F9A 106.0(6)
F9A C40 C35 113.2(4)
F9A C40 F7A 99.4(6)
F9 C40 C35 110.0(5)
F9 C40 F8 105.3(9)
C53 C64 C49 115.8(3)
C53 C64 B1 124.5(3)
C49 C64 B1 119.6(3)
C64 C53 H53 118.9
C52 C53 C64 122.3(3)
C52 C53 H53 118.9
C53 C52 C54 120.1(3)
C53 C52 C51 120.6(3)
C51 C52 C54 119.3(3)
F15 C54 F13 105.6(3)
F15 C54 C52 112.1(3)
F13 C54 C52 112.7(3)
F14 C54 F15 106.5(3)
F14 C54 F13 105.8(3)
F14 C54 C52 113.5(3)
C52 C51 H51 120.9
C52 C51 C50 118.3(3)
C50 C51 H51 120.9
C51 C50 C55 118.5(3)
C49 C50 C51 120.5(3)
C49 C50 C55 121.0(3)
C64 C49 H49 118.8
C50 C49 C64 122.5(3)
C50 C49 H49 118.8
F16 C55 C50 112.9(3)
F17 C55 F16 106.1(3)
F17 C55 F18 106.3(3)
F17 C55 C50 112.0(3)
F18 C55 F16 106.7(3)
F18 C55 C50 112.4(3)
C61 C56 B1 119.9(3)
C57 C56 C61 115.2(3)
C57 C56 B1 124.6(3)
C56 C61 H61 118.5
C60 C61 C56 123.0(3)
C60 C61 H61 118.5
C61 C60 C59 120.0(3)
C61 C60 C63 120.9(3)
C59 C60 C63 119.1(3)
C60 C59 H59 120.9
C58 C59 C60 118.3(3)
C58 C59 H59 120.9
C59 C58 C62 119.2(3)
C59 C58 C57 121.2(3)
C57 C58 C62 119.5(3)
F3 C62 F1 110.2(4)
F3 C62 F2 103.9(3)
F3 C62 C58 115.0(3)
F1 C62 F2 102.0(3)
F1 C62 C58 114.1(3)
F2 C62 C58 110.3(3)
C56 C57 H57 118.9
C58 C57 C56 122.3(3)
C58 C57 H57 118.9
F6 C63 F4 101.0(10)
F6 C63 C60 112.8(9)
F5 C63 F6 113.6(13)
F5 C63 F4 108.5(7)
F5 C63 C60 111.9(5)
F4 C63 C60 108.3(6)
F4A C63 C60 117.0(5)
F4A C63 F5A 101.8(8)
F6A C63 C60 116.3(10)
F6A C63 F4A 111.4(11)
F6A C63 F5A 97.2(11)
F5A C63 C60 110.3(5)
C41 C46 H46 119.0
C41 C46 C45 122.1(3)
C45 C46 H46 119.0
C46 C45 C47 119.3(3)
C44 C45 C46 120.4(3)
C44 C45 C47 120.1(3)
F22 C47 C45 112.0(3)
F23 C47 F22 106.7(3)
F23 C47 C45 112.9(3)
F24 C47 F22 105.6(3)
F24 C47 F23 105.6(3)
F24 C47 C45 113.4(3)
C43 C44 H44 120.7
C45 C44 C43 118.6(3)
C45 C44 H44 120.7
C33 B1 C41 110.7(3)
C33 B1 C64 112.4(3)
C33 B1 C56 103.8(3)
C41 B1 C64 105.4(3)
C56 B1 C41 112.9(3)
C56 B1 C64 111.8(3)

loop_
_geom_bond_atom_site_label_1
_geom_bond_atom_site_label_2
_geom_bond_distance
Mo1 P1 2.3988(10)
Mo1 P2 2.4093(10)
Mo1 N2 2.370(3)
Mo1 C27 2.362(4)
Mo1 C28 2.395(4)
Mo1 C29 2.327(4)
Mo1 C30 2.266(4)
Mo1 C31 2.275(4)
Mo1 C32 1.946(4)
P1 C5 1.861(4)
P1 C2 1.836(3)
P1 C3 1.846(4)
P2 C1 1.828(4)
P2 C4 1.840(3)
P2 C9 1.864(4)
C6 H6A 0.9800
C6 H6B 0.9800
C6 H6C 0.9800
C6 C5 1.527(6)
C10 H10A 0.9800
C10 H10B 0.9800
C10 H10C 0.9800
C10 C9 1.529(5)
O1 C32 1.174(4)
F20 C48 1.318(4)
F11 C39 1.301(5)
F10 C39 1.310(5)
F12 C39 1.325(5)
F15 C54 1.342(4)
F13 C54 1.343(4)
F14 C54 1.338(4)
F16 C55 1.342(4)
F17 C55 1.335(4)
F18 C55 1.336(4)
F3 C62 1.281(4)
F1 C62 1.304(4)
F2 C62 1.362(5)
F6 C63 1.326(18)
F5 C63 1.261(9)
F4 C63 1.383(11)
F22 C47 1.344(5)
F23 C47 1.340(4)
F24 C47 1.327(4)
F19 C48 1.336(5)
F21 C48 1.326(5)
N1 C4 1.463(4)
N1 C13 1.477(4)
N1 C3 1.469(4)
C5 C8 1.524(5)
C5 C7 1.526(5)
C8 H8A 0.9800
C8 H8B 0.9800
C8 H8C 0.9800
C7 H7A 0.9800
C7 H7B 0.9800
C7 H7C 0.9800
C2 H2A 0.9900
C2 H2B 0.9900
C2 N2 1.500(4)
N2 C1 1.512(4)
N2 C20 1.495(4)
C1 H1A 0.9900
C1 H1B 0.9900
C4 H4A 0.9900
C4 H4B 0.9900
C13 H13A 0.9900
C13 H13B 0.9900
C13 C14 1.503(5)
C14 C15 1.379(6)
C14 C19 1.392(6)
C15 H15 0.9500
C15 C16 1.399(6)
C16 H16 0.9500
C16 C17 1.386(7)
C17 H17 0.9500
C17 C18 1.362(7)
C18 H18 0.9500
C18 C19 1.394(6)
C19 H19 0.9500
C3 H3A 0.9900
C3 H3B 0.9900
C9 C11 1.531(5)
C9 C12 1.539(5)
C11 H11A 0.9800
C11 H11B 0.9800
C11 H11C 0.9800
C12 H12A 0.9800
C12 H12B 0.9800
C12 H12C 0.9800
C20 H20A 0.9900
C20 H20B 0.9900
C20 C21 1.515(5)
C21 C22 1.376(5)
C21 C26 1.376(5)
C22 H22 0.9500
C22 C23 1.384(6)
C23 H23 0.9500
C23 C24 1.368(6)
C24 H24 0.9500
C24 C25 1.360(6)
C25 H25 0.9500
C25 C26 1.387(6)
C26 H26 0.9500
C27 H27 0.9500
C27 C28 1.392(5)
C27 C31 1.393(6)
C28 H28 0.9500
C28 C29 1.403(6)
C29 H29 0.9500
C29 C30 1.401(6)
C30 H30 0.9500
C30 C31 1.429(6)
C31 H31 0.9500
C36 H36 0.9500
C36 C35 1.389(5)
C36 C37 1.381(5)
C35 C34 1.376(5)
C35 C40 1.498(5)
C34 H34 0.9500
C34 C33 1.408(5)
C33 C38 1.400(5)
C33 B1 1.630(5)
C41 C42 1.393(5)
C41 C46 1.388(5)
C41 B1 1.641(5)
C42 H42 0.9500
C42 C43 1.387(5)
C43 C48 1.491(5)
C43 C44 1.386(5)
C39 C37 1.490(5)
C37 C38 1.392(5)
C38 H38 0.9500
C40 F7A 1.376(8)
C40 F7 1.207(11)
C40 F8 1.385(15)
C40 F8A 1.267(7)
C40 F9A 1.364(7)
C40 F9 1.297(10)
C64 C53 1.394(5)
C64 C49 1.401(5)
C64 B1 1.646(5)
C53 H53 0.9500
C53 C52 1.383(5)
C52 C54 1.497(5)
C52 C51 1.386(5)
C51 H51 0.9500
C51 C50 1.391(5)
C50 C49 1.373(5)
C50 C55 1.498(5)
C49 H49 0.9500
C56 C61 1.402(5)
C56 C57 1.395(5)
C56 B1 1.640(5)
C61 H61 0.9500
C61 C60 1.386(5)
C60 C59 1.386(5)
C60 C63 1.492(5)
C59 H59 0.9500
C59 C58 1.380(5)
C58 C62 1.500(5)
C58 C57 1.383(5)
C57 H57 0.9500
C63 F4A 1.303(10)
C63 F6A 1.27(2)
C63 F5A 1.437(11)
C46 H46 0.9500
C46 C45 1.399(5)
C45 C47 1.492(5)
C45 C44 1.376(5)
C44 H44 0.9500

loop_
_geom_torsion_atom_site_label_1
_geom_torsion_atom_site_label_2
_geom_torsion_atom_site_label_3
_geom_torsion_atom_site_label_4
_geom_torsion
Mo1 P1 C5 C6 30.5(3)
Mo1 P1 C5 C8 -87.1(3)
Mo1 P1 C5 C7 151.4(2)
Mo1 P1 C2 N2 11.3(2)
Mo1 P1 C3 N1 -56.4(3)
Mo1 P2 C1 N2 -11.3(2)
Mo1 P2 C4 N1 58.2(3)
Mo1 P2 C9 C10 -24.3(3)
Mo1 P2 C9 C11 94.0(3)
Mo1 P2 C9 C12 -145.8(2)
Mo1 N2 C1 P2 11.7(2)
Mo1 N2 C20 C21 -173.3(2)
Mo1 C27 C28 C29 60.3(3)
Mo1 C27 C31 C30 -64.5(3)
Mo1 C28 C29 C30 62.8(3)
Mo1 C29 C30 C31 65.2(3)
Mo1 C30 C31 C27 67.6(3)
P1 C2 N2 Mo1 -11.6(2)
P1 C2 N2 C1 93.1(3)
P1 C2 N2 C20 -140.3(2)
F11 C39 C37 C36 112.4(4)
F11 C39 C37 C38 -65.4(5)
F10 C39 C37 C36 -11.4(6)
F10 C39 C37 C38 170.8(4)
F12 C39 C37 C36 -128.8(4)
F12 C39 C37 C38 53.4(5)
N1 C13 C14 C15 -55.1(5)
N1 C13 C14 C19 126.9(4)
C5 P1 C2 N2 143.4(2)
C5 P1 C3 N1 154.4(2)
C2 P1 C5 C6 -75.3(3)
C2 P1 C5 C8 167.1(3)
C2 P1 C5 C7 45.6(3)
C2 P1 C3 N1 41.2(3)
C2 N2 C1 P2 -93.5(3)
C2 N2 C20 C21 -56.8(4)
N2 C20 C21 C22 113.9(4)
N2 C20 C21 C26 -70.1(5)
C1 P2 C4 N1 -38.6(3)
C1 P2 C9 C10 80.5(3)
C1 P2 C9 C11 -161.3(2)
C1 P2 C9 C12 -41.1(3)
C1 N2 C20 C21 70.8(4)
C4 P2 C1 N2 106.1(2)
C4 P2 C9 C10 -169.7(3)
C4 P2 C9 C11 -51.4(3)
C4 P2 C9 C12 68.8(3)
C4 N1 C13 C14 -63.1(4)
C4 N1 C3 P1 78.6(3)
C13 N1 C4 P2 155.7(2)
C13 N1 C3 P1 -156.8(2)
C13 C14 C15 C16 -178.3(4)
C13 C14 C19 C18 177.8(4)
C14 C15 C16 C17 0.5(6)
C15 C14 C19 C18 -0.2(6)
C15 C16 C17 C18 -0.3(7)
C16 C17 C18 C19 -0.1(7)
C17 C18 C19 C14 0.4(6)
C19 C14 C15 C16 -0.3(6)
C3 P1 C5 C6 174.5(3)
C3 P1 C5 C8 56.9(3)
C3 P1 C5 C7 -64.6(3)
C3 P1 C2 N2 -107.5(2)
C3 N1 C4 P2 -80.3(3)
C3 N1 C13 C14 170.4(3)
C9 P2 C1 N2 -145.4(2)
C9 P2 C4 N1 -149.9(2)
C20 N2 C1 P2 140.1(2)
C20 C21 C22 C23 177.6(4)
C20 C21 C26 C25 -179.7(4)
C21 C22 C23 C24 0.7(8)
C22 C21 C26 C25 -3.6(7)
C22 C23 C24 C25 -0.3(8)
C23 C24 C25 C26 -2.0(8)
C24 C25 C26 C21 4.1(8)
C26 C21 C22 C23 1.3(7)
C27 C28 C29 Mo1 -61.3(3)
C27 C28 C29 C30 1.5(4)
C28 C27 C31 Mo1 64.8(3)
C28 C27 C31 C30 0.3(4)
C28 C29 C30 Mo1 -66.5(3)
C28 C29 C30 C31 -1.3(4)
C29 C30 C31 Mo1 -66.9(3)
C29 C30 C31 C27 0.7(4)
C31 C27 C28 Mo1 -61.4(3)
C31 C27 C28 C29 -1.1(4)
C36 C35 C34 C33 0.0(6)
C36 C35 C40 F7A -112.8(5)
C36 C35 C40 F7 -150.0(9)
C36 C35 C40 F8 -29.9(8)
C36 C35 C40 F8A 12.0(8)
C36 C35 C40 F9A 136.1(6)
C36 C35 C40 F9 84.2(8)
C36 C37 C38 C33 0.7(5)
C35 C36 C37 C39 -178.8(4)
C35 C36 C37 C38 -1.1(5)
C35 C34 C33 C38 -0.4(5)
C35 C34 C33 B1 176.0(3)
C34 C35 C40 F7A 66.0(6)
C34 C35 C40 F7 28.8(10)
C34 C35 C40 F8 148.9(7)
C34 C35 C40 F8A -169.2(6)
C34 C35 C40 F9A -45.1(7)
C34 C35 C40 F9 -97.0(8)
C34 C33 C38 C37 0.0(5)
C34 C33 B1 C41 56.1(4)
C34 C33 B1 C64 173.6(3)
C34 C33 B1 C56 -65.4(4)
C41 C42 C43 C48 -176.9(3)
C41 C42 C43 C44 1.9(5)
C41 C46 C45 C47 178.1(3)
C41 C46 C45 C44 1.7(6)
C42 C41 C46 C45 0.1(5)
C42 C41 B1 C33 -163.8(3)
C42 C41 B1 C64 74.4(4)
C42 C41 B1 C56 -47.8(4)
C42 C43 C48 F20 172.8(3)
C42 C43 C48 F19 52.8(5)
C42 C43 C48 F21 -65.2(5)
C42 C43 C44 C45 0.0(5)
C48 C43 C44 C45 178.7(3)
C39 C37 C38 C33 178.5(3)
C37 C36 C35 C34 0.7(6)
C37 C36 C35 C40 179.5(4)
C38 C33 B1 C41 -127.9(3)
C38 C33 B1 C64 -10.4(5)
C38 C33 B1 C56 110.6(4)
C40 C35 C34 C33 -178.7(3)
C64 C53 C52 C54 179.0(3)
C64 C53 C52 C51 -0.9(5)
C53 C64 C49 C50 -2.3(5)
C53 C64 B1 C33 131.8(3)
C53 C64 B1 C41 -107.5(4)
C53 C64 B1 C56 15.5(5)
C53 C52 C54 F15 -151.4(3)
C53 C52 C54 F13 -32.4(5)
C53 C52 C54 F14 87.8(4)
C53 C52 C51 C50 -1.5(5)
C52 C51 C50 C49 1.9(5)
C52 C51 C50 C55 -179.5(3)
C54 C52 C51 C50 178.6(3)
C51 C52 C54 F15 28.5(5)
C51 C52 C54 F13 147.5(3)
C51 C52 C54 F14 -92.3(4)
C51 C50 C49 C64 0.1(5)
C51 C50 C55 F16 -170.2(3)
C51 C50 C55 F17 70.1(4)
C51 C50 C55 F18 -49.5(5)
C49 C64 C53 C52 2.8(5)
C49 C64 B1 C33 -49.2(4)
C49 C64 B1 C41 71.5(4)
C49 C64 B1 C56 -165.5(3)
C49 C50 C55 F16 8.3(5)
C49 C50 C55 F17 -111.4(4)
C49 C50 C55 F18 129.1(4)
C55 C50 C49 C64 -178.5(3)
C56 C61 C60 C59 -0.9(5)
C56 C61 C60 C63 176.3(3)
C61 C56 C57 C58 -0.2(5)
C61 C56 B1 C33 -73.3(4)
C61 C56 B1 C41 166.7(3)
C61 C56 B1 C64 48.1(4)
C61 C60 C59 C58 0.4(5)
C61 C60 C63 F6 21.0(10)
C61 C60 C63 F5 -108.5(16)
C61 C60 C63 F4 131.9(12)
C61 C60 C63 F4A 174.3(17)
C61 C60 C63 F6A 39.3(18)
C61 C60 C63 F5A -70.0(13)
C60 C59 C58 C62 177.0(3)
C60 C59 C58 C57 0.1(5)
C59 C60 C63 F6 -161.8(9)
C59 C60 C63 F5 68.7(16)
C59 C60 C63 F4 -50.8(12)
C59 C60 C63 F4A -8.5(18)
C59 C60 C63 F6A -143.5(18)
C59 C60 C63 F5A 107.2(13)
C59 C58 C62 F3 15.3(5)
C59 C58 C62 F1 144.1(4)
C59 C58 C62 F2 -101.8(4)
C59 C58 C57 C56 -0.2(5)
C62 C58 C57 C56 -177.1(3)
C57 C56 C61 C60 0.8(5)
C57 C56 B1 C33 100.9(4)
C57 C56 B1 C41 -19.1(5)
C57 C56 B1 C64 -137.7(3)
C57 C58 C62 F3 -167.7(4)
C57 C58 C62 F1 -39.0(5)
C57 C58 C62 F2 75.1(4)
C63 C60 C59 C58 -176.9(3)
C46 C41 C42 C43 -1.9(5)
C46 C41 B1 C33 20.1(5)
C46 C41 B1 C64 -101.7(4)
C46 C41 B1 C56 136.1(3)
C46 C45 C47 F22 -72.8(5)
C46 C45 C47 F23 166.8(3)
C46 C45 C47 F24 46.6(5)
C46 C45 C44 C43 -1.7(5)
C47 C45 C44 C43 -178.1(3)
C44 C43 C48 F20 -6.0(5)
C44 C43 C48 F19 -126.0(4)
C44 C43 C48 F21 116.0(4)
C44 C45 C47 F22 103.7(4)
C44 C45 C47 F23 -16.7(5)
C44 C45 C47 F24 -136.9(4)
B1 C33 C38 C37 -176.1(3)
B1 C41 C42 C43 -178.2(3)
B1 C41 C46 C45 176.4(3)
B1 C64 C53 C52 -178.3(3)
B1 C64 C49 C50 178.6(3)
B1 C56 C61 C60 175.5(3)
B1 C56 C57 C58 -174.7(3)
